data_4112030
loop_
_publ_author_name
'Fenbao Zhang'
'Christopher W. Kirby'
'Douglas W. Hairsine'
'Michael C. Jennings'
'Richard J. Puddephatt'

_publ_section_title
;
 Activation of C-H Bonds of Arenes: Selectivity and Reactivity in
 Bis(pyridyl) Platinum(II) Complexes
;
_journal_name_full 'Journal of the American Chemical Society'
_journal_page_first 14196
_journal_page_last 14197
_journal_paper_doi 10.1021/ja055436z
_journal_volume 127
_journal_year 2005
_chemical_formula_sum 'C35 H14 B F15 N2 O2 Pt'
_chemical_formula_weight 985.38
_chemical_name_systematic
; 
 ? 
;
_space_group_IT_number 14
_symmetry_cell_setting monoclinic
_symmetry_space_group_name_Hall '-P 2ybc'
_symmetry_space_group_name_H-M 'P 1 21/c 1'
_atom_sites_solution_hydrogens geom
_atom_sites_solution_primary direct
_atom_sites_solution_secondary difmap
_audit_creation_method SHELXL-97
_cell_angle_alpha 90.00
_cell_angle_beta 95.8700(10)
_cell_angle_gamma 90.00
_cell_formula_units_Z 8
_cell_length_a 11.3484(4)
_cell_length_b 20.7294(6)
_cell_length_c 27.3470(9)
_cell_measurement_temperature 150(2)
_cell_volume 6399.5(4)
_computing_cell_refinement 'Nonius DENZO'
_computing_data_collection 'Nonius COLLECT'
_computing_data_reduction 'Nonius DENZO'
_computing_molecular_graphics 'Bruker SHELXTL'
_computing_publication_material 'Bruker SHELXTL'
_computing_structure_refinement 'SHELXL-97 (Sheldrick, 1997)'
_computing_structure_solution 'SHELXS-97 (Sheldrick, 1990)'
_diffrn_ambient_temperature 150(2)
_diffrn_measured_fraction_theta_full 0.845
_diffrn_measured_fraction_theta_max 0.845
_diffrn_measurement_device_type 'Nonius Kappa-CCD'
_diffrn_measurement_method 'phi/omega scans'
_diffrn_radiation_monochromator graphite
_diffrn_radiation_source 'fine-focus sealed tube'
_diffrn_radiation_type MoK\a
_diffrn_radiation_wavelength 0.71073
_diffrn_reflns_av_R_equivalents 0.1290
_diffrn_reflns_av_sigmaI/netI 0.1063
_diffrn_reflns_limit_h_max 13
_diffrn_reflns_limit_h_min -13
_diffrn_reflns_limit_k_max 24
_diffrn_reflns_limit_k_min -24
_diffrn_reflns_limit_l_max 32
_diffrn_reflns_limit_l_min -32
_diffrn_reflns_number 55253
_diffrn_reflns_theta_full 25.03
_diffrn_reflns_theta_max 25.03
_diffrn_reflns_theta_min 2.65
_exptl_absorpt_coefficient_mu 4.512
_exptl_absorpt_correction_T_max 0.7284
_exptl_absorpt_correction_T_min 0.2471
_exptl_absorpt_correction_type integration
_exptl_crystal_colour yellow
_exptl_crystal_density_diffrn 2.045
_exptl_crystal_description plate
_exptl_crystal_F_000 3776
_exptl_crystal_size_max 0.43
_exptl_crystal_size_mid 0.28
_exptl_crystal_size_min 0.08
_refine_diff_density_max 1.657
_refine_diff_density_min -2.340
_refine_diff_density_rms 0.193
_refine_ls_extinction_method none
_refine_ls_goodness_of_fit_ref 0.994
_refine_ls_hydrogen_treatment mixed
_refine_ls_matrix_type full
_refine_ls_number_parameters 894
_refine_ls_number_reflns 17650
_refine_ls_number_restraints 18
_refine_ls_restrained_S_all 0.993
_refine_ls_R_factor_all 0.1239
_refine_ls_R_factor_gt 0.0599
_refine_ls_shift/su_max 0.005
_refine_ls_shift/su_mean 0.000
_refine_ls_structure_factor_coef Fsqd
_refine_ls_weighting_details 'calc w=1/[\s^2^(Fo^2^)+(0.0828P)^2^+0.0000P] where P=(Fo^2^+2Fc^2^)/3'
_refine_ls_weighting_scheme calc
_refine_ls_wR_factor_gt 0.1309
_refine_ls_wR_factor_ref 0.1557
_reflns_number_gt 10531
_reflns_number_total 17650
_reflns_threshold_expression >2sigma(I)
_cod_data_source_file ja055436zsi20050817_031919_3.cif
_cod_data_source_block complex4a
_cod_database_code 4112030

loop_
_symmetry_equiv_pos_as_xyz
'x, y, z'
'-x, y+1/2, -z+1/2'
'-x, -y, -z'
'x, -y-1/2, z-1/2'

loop_
_atom_site_label
_atom_site_type_symbol
_atom_site_fract_x
_atom_site_fract_y
_atom_site_fract_z
_atom_site_U_iso_or_equiv
_atom_site_adp_type
_atom_site_occupancy
_atom_site_symmetry_multiplicity
_atom_site_calc_flag
_atom_site_refinement_flags
PtA Pt 0.93665(4) 2.393360(19) 0.147437(13) 0.02115(13) Uani 1 1 d .
N1A N 0.8068(8) 2.3405(4) 0.1806(3) 0.028(2) Uani 1 1 d .
C2A C 0.7776(10) 2.3566(5) 0.2256(4) 0.029(3) Uani 1 1 d U
H2AA H 0.8227 2.3886 0.2440 0.035 Uiso 1 1 calc R
C3A C 0.6830(10) 2.3275(5) 0.2458(4) 0.039(3) Uani 1 1 d .
H3AA H 0.6652 2.3389 0.2779 0.046 Uiso 1 1 calc R
C4A C 0.6177(11) 2.2837(6) 0.2198(5) 0.042(3) Uani 1 1 d .
H4AA H 0.5520 2.2643 0.2329 0.050 Uiso 1 1 calc R
C5A C 0.6459(11) 2.2665(5) 0.1735(5) 0.041(3) Uani 1 1 d .
H5AA H 0.6001 2.2351 0.1547 0.049 Uiso 1 1 calc R
C6A C 0.7440(10) 2.2962(5) 0.1544(4) 0.025(3) Uani 1 1 d .
C7A C 0.7799(13) 2.2764(5) 0.1055(4) 0.034(3) Uani 1 1 d .
O8A O 0.7026(8) 2.2590(3) 0.0743(3) 0.049(3) Uani 1 1 d .
C9A C 0.9065(13) 2.2700(5) 0.0970(4) 0.036(3) Uani 1 1 d .
C10A C 0.9383(13) 2.2175(5) 0.0700(4) 0.040(4) Uani 1 1 d .
H10A H 0.8792 2.1881 0.0568 0.049 Uiso 1 1 calc R
C11A C 1.0548(14) 2.2075(5) 0.0619(4) 0.049(4) Uani 1 1 d .
H11A H 1.0776 2.1712 0.0438 0.059 Uiso 1 1 calc R
C12A C 1.1359(12) 2.2514(5) 0.0809(4) 0.041(4) Uani 1 1 d .
H12A H 1.2169 2.2457 0.0761 0.050 Uiso 1 1 calc R
C13A C 1.1025(12) 2.3045(5) 0.1073(4) 0.039(3) Uani 1 1 d .
H13A H 1.1605 2.3350 0.1199 0.047 Uiso 1 1 calc R
N14A N 0.9886(8) 2.3130(4) 0.1152(3) 0.023(2) Uani 1 1 d .
C21A C 1.0618(6) 2.4442(3) 0.1160(2) 0.028(3) Uani 1 1 d G
C22A C 1.1587(7) 2.4699(3) 0.14467(19) 0.028(3) Uani 1 1 d G
H22A H 1.1659 2.4645 0.1793 0.034 Uiso 1 1 calc R
C23A C 1.2451(6) 2.5035(3) 0.1226(3) 0.045(3) Uani 1 1 d G
H23A H 1.3114 2.5211 0.1422 0.054 Uiso 1 1 calc R
C24A C 1.2346(6) 2.5115(3) 0.0719(3) 0.041(3) Uani 1 1 d G
H24A H 1.2937 2.5345 0.0568 0.049 Uiso 1 1 calc R
C25A C 1.1377(7) 2.4858(3) 0.0432(2) 0.038(3) Uani 1 1 d G
H25A H 1.1305 2.4912 0.0085 0.045 Uiso 1 1 calc R
C26A C 1.0513(6) 2.4521(3) 0.0653(2) 0.027(3) Uani 1 1 d G
H26A H 0.9851 2.4346 0.0457 0.032 Uiso 1 1 calc R
O30A O 0.8780(6) 2.4749(3) 0.1796(2) 0.0254(18) Uani 1 1 d .
H30A H 0.9029 2.4892 0.2075 0.031 Uiso 1 1 calc R
B30A B 0.7746(11) 2.5203(5) 0.1554(4) 0.017(3) Uani 1 1 d .
C31A C 0.6691(5) 2.4698(3) 0.1363(2) 0.021(3) Uani 1 1 d G
C32A C 0.6640(6) 2.4448(3) 0.0890(2) 0.028(3) Uani 1 1 d G
C33A C 0.5740(7) 2.4022(3) 0.07240(19) 0.033(3) Uani 1 1 d G
C34A C 0.4892(6) 2.3847(3) 0.1031(3) 0.036(3) Uani 1 1 d G
C35A C 0.4943(6) 2.4097(3) 0.1505(2) 0.032(3) Uiso 1 1 d G
C36A C 0.5843(6) 2.4523(3) 0.16705(18) 0.023(3) Uiso 1 1 d G
F32A F 0.7458(5) 2.4551(3) 0.0590(2) 0.0321(16) Uani 1 1 d .
F33A F 0.5688(6) 2.3781(3) 0.0273(2) 0.0465(19) Uani 1 1 d .
F34A F 0.4041(6) 2.3416(3) 0.0880(2) 0.052(2) Uani 1 1 d .
F35A F 0.4157(5) 2.3908(3) 0.1802(2) 0.0384(16) Uani 1 1 d U
F36A F 0.5862(5) 2.4721(3) 0.21292(19) 0.0327(16) Uani 1 1 d .
C41A C 0.7431(6) 2.5725(3) 0.2012(2) 0.020(3) Uani 1 1 d G
C42A C 0.8117(5) 2.5826(3) 0.2456(2) 0.028(3) Uani 1 1 d G
C43A C 0.7823(6) 2.6316(3) 0.27689(18) 0.028(3) Uani 1 1 d G
C44A C 0.6844(7) 2.6704(3) 0.2638(2) 0.023(3) Uani 1 1 d G
C45A C 0.6158(5) 2.6603(3) 0.2194(2) 0.030(3) Uani 1 1 d G
C46A C 0.6451(6) 2.6114(3) 0.18804(19) 0.023(2) Uani 1 1 d G
F42A F 0.9054(6) 2.5479(3) 0.2597(2) 0.0370(17) Uani 1 1 d .
F43A F 0.8469(6) 2.6412(3) 0.3188(2) 0.0454(19) Uani 1 1 d .
F44A F 0.6573(6) 2.7182(3) 0.2940(2) 0.0415(18) Uani 1 1 d .
F45A F 0.5252(6) 2.7013(3) 0.2058(2) 0.0388(17) Uani 1 1 d .
F46A F 0.5785(5) 2.6059(3) 0.14601(19) 0.0327(15) Uani 1 1 d .
C51A C 0.8313(6) 2.5707(3) 0.1154(2) 0.019(2) Uani 1 1 d G
C52A C 0.9463(6) 2.5931(3) 0.1267(2) 0.030(3) Uani 1 1 d G
C53A C 0.9966(5) 2.6342(3) 0.0945(3) 0.030(3) Uani 1 1 d G
C54A C 0.9318(7) 2.6529(3) 0.0509(2) 0.042(4) Uani 1 1 d G
C55A C 0.8168(7) 2.6306(3) 0.03959(19) 0.033(3) Uani 1 1 d G
C56A C 0.7665(5) 2.5895(3) 0.0719(2) 0.022(3) Uani 1 1 d G
F52A F 1.0062(5) 2.5827(2) 0.1706(2) 0.0317(16) Uani 1 1 d .
F53A F 1.1075(7) 2.6557(3) 0.1064(2) 0.052(2) Uani 1 1 d .
F54A F 0.9857(6) 2.6915(3) 0.0196(2) 0.056(2) Uani 1 1 d .
F55A F 0.7574(6) 2.6504(3) -0.0019(2) 0.0429(19) Uani 1 1 d .
F56A F 0.6559(6) 2.5727(3) 0.0581(2) 0.0338(16) Uani 1 1 d .
PtB Pt 0.51224(4) 1.894616(19) 0.149695(13) 0.02087(13) Uani 1 1 d .
N1B N 0.4384(10) 1.8157(4) 0.1163(3) 0.033(3) Uani 1 1 d .
C2B C 0.3232(12) 1.8081(5) 0.1084(4) 0.032(3) Uani 1 1 d .
H2BA H 0.2732 1.8378 0.1228 0.038 Uiso 1 1 calc R
C3B C 0.2710(11) 1.7578(5) 0.0797(4) 0.030(3) Uani 1 1 d .
H3BA H 0.1874 1.7534 0.0739 0.036 Uiso 1 1 calc R
C4B C 0.3461(12) 1.7154(5) 0.0601(4) 0.039(3) Uani 1 1 d .
H4BA H 0.3134 1.6807 0.0405 0.047 Uiso 1 1 calc R
C5B C 0.4674(12) 1.7213(5) 0.0680(4) 0.033(3) Uani 1 1 d .
H5BA H 0.5183 1.6914 0.0543 0.040 Uiso 1 1 calc R
C6B C 0.5127(11) 1.7728(5) 0.0967(3) 0.028(3) Uani 1 1 d .
C8B C 0.6445(12) 1.7754(5) 0.1058(4) 0.033(3) Uani 1 1 d .
O8B O 0.7071(8) 1.7545(3) 0.0754(3) 0.045(2) Uani 1 1 d .
C9B C 0.7076(10) 1.7945(4) 0.1543(4) 0.020(2) Uiso 1 1 d .
C10B C 0.8111(10) 1.7643(5) 0.1722(5) 0.043(3) Uani 1 1 d .
H10B H 0.8452 1.7322 0.1533 0.052 Uiso 1 1 calc R
C11B C 0.8651(11) 1.7816(5) 0.2184(4) 0.040(3) Uani 1 1 d .
H11B H 0.9369 1.7614 0.2313 0.048 Uiso 1 1 calc R
C12B C 0.8137(10) 1.8280(5) 0.2452(4) 0.033(3) Uani 1 1 d .
H12B H 0.8492 1.8406 0.2767 0.039 Uiso 1 1 calc R
C13B C 0.7115(10) 1.8554(5) 0.2257(4) 0.030(3) Uani 1 1 d .
H13B H 0.6771 1.8876 0.2444 0.035 Uiso 1 1 calc R
N14B N 0.6562(8) 1.8404(4) 0.1822(3) 0.025(2) Uani 1 1 d .
C21B C 0.3738(5) 1.9484(3) 0.1213(2) 0.020(3) Uani 1 1 d G
C22B C 0.3600(6) 1.9632(3) 0.0715(2) 0.034(3) Uani 1 1 d G
H22B H 0.4183 1.9499 0.0510 0.041 Uiso 1 1 calc R
C23B C 0.2610(7) 1.9973(3) 0.05162(19) 0.042(3) Uani 1 1 d G
H23B H 0.2516 2.0074 0.0176 0.051 Uiso 1 1 calc R
C24B C 0.1758(6) 2.0166(3) 0.0816(3) 0.041(3) Uani 1 1 d G
H24B H 0.1081 2.0400 0.0681 0.049 Uiso 1 1 calc R
C25B C 0.1895(6) 2.0019(3) 0.1315(3) 0.039(3) Uani 1 1 d G
H25B H 0.1313 2.0151 0.1520 0.046 Uiso 1 1 calc R
C26B C 0.2885(7) 1.9677(3) 0.15130(18) 0.029(3) Uani 1 1 d G
H26B H 0.2979 1.9577 0.1854 0.035 Uiso 1 1 calc R
O30B O 0.5896(6) 1.9753(3) 0.1829(2) 0.0249(18) Uani 1 1 d .
H30B H 0.5358 1.9976 0.1934 0.030 Uiso 1 1 calc R
B30B B 0.6781(12) 2.0202(5) 0.1598(4) 0.021(3) Uani 1 1 d .
C31B C 0.7755(6) 1.9688(3) 0.1387(3) 0.029(3) Uani 1 1 d G
C32B C 0.8771(7) 1.9497(3) 0.16788(19) 0.023(3) Uani 1 1 d GU
C33B C 0.9550(5) 1.9062(3) 0.1497(2) 0.026(3) Uiso 1 1 d G
C34B C 0.9312(6) 1.8817(3) 0.1024(3) 0.044(4) Uani 1 1 d G
C35B C 0.8296(7) 1.9007(3) 0.07329(19) 0.036(3) Uani 1 1 d G
C36B C 0.7518(6) 1.9442(3) 0.0915(2) 0.026(3) Uani 1 1 d G
F32B F 0.8987(6) 1.9700(3) 0.2134(2) 0.0374(17) Uani 1 1 d .
F33B F 1.0480(6) 1.8875(3) 0.1788(2) 0.0513(19) Uani 1 1 d .
F34B F 1.0112(6) 1.8399(3) 0.0865(3) 0.057(2) Uani 1 1 d .
F35B F 0.8123(6) 1.8765(3) 0.0279(2) 0.048(2) Uani 1 1 d .
F36B F 0.6562(5) 1.9552(2) 0.06307(19) 0.0276(15) Uani 1 1 d .
C41B C 0.7378(6) 2.0719(3) 0.2045(2) 0.028(3) Uani 1 1 d G
C42B C 0.6901(5) 2.0812(3) 0.2488(3) 0.028(3) Uani 1 1 d G
C43B C 0.7317(7) 2.1310(3) 0.2800(2) 0.031(3) Uani 1 1 d G
C44B C 0.8210(7) 2.1714(3) 0.2669(2) 0.029(3) Uani 1 1 d G
C45B C 0.8687(6) 2.1621(3) 0.2226(3) 0.028(3) Uani 1 1 d G
C46B C 0.8271(6) 2.1123(3) 0.1914(2) 0.031(3) Uani 1 1 d G
F42B F 0.6044(6) 2.0454(3) 0.2644(2) 0.0439(19) Uani 1 1 d .
F43B F 0.6901(6) 2.1401(3) 0.3233(2) 0.0450(19) Uani 1 1 d .
F44B F 0.8647(6) 2.2195(3) 0.2967(2) 0.0438(19) Uani 1 1 d .
F45B F 0.9492(6) 2.2028(3) 0.2081(2) 0.0421(19) Uani 1 1 d .
F46B F 0.8700(6) 2.1068(3) 0.1489(2) 0.0401(17) Uani 1 1 d .
C51B C 0.6056(6) 2.0710(3) 0.1190(2) 0.020(2) Uani 1 1 d G
C52B C 0.6496(6) 2.0896(3) 0.0756(3) 0.033(3) Uani 1 1 d G
C53B C 0.5853(8) 2.1319(3) 0.0437(2) 0.038(3) Uani 1 1 d G
C54B C 0.4769(7) 2.1555(3) 0.0552(2) 0.042(4) Uani 1 1 d G
C55B C 0.4329(5) 2.1369(3) 0.0987(3) 0.033(3) Uani 1 1 d G
C56B C 0.4972(6) 2.0946(3) 0.1306(2) 0.027(3) Uani 1 1 d G
F52B F 0.7521(6) 2.0718(3) 0.0619(2) 0.0327(16) Uani 1 1 d .
F53B F 0.6268(7) 2.1520(3) 0.0027(2) 0.050(2) Uani 1 1 d .
F54B F 0.4105(7) 2.1959(3) 0.0246(2) 0.063(2) Uani 1 1 d .
F55B F 0.3283(6) 2.1594(3) 0.1103(2) 0.054(2) Uani 1 1 d .
F56B F 0.4573(6) 2.0841(2) 0.1736(2) 0.0339(16) Uani 1 1 d .

loop_
_atom_site_aniso_label
_atom_site_aniso_U_11
_atom_site_aniso_U_22
_atom_site_aniso_U_33
_atom_site_aniso_U_23
_atom_site_aniso_U_13
_atom_site_aniso_U_12
PtA 0.0226(3) 0.0179(2) 0.0235(2) 0.00118(18) 0.0052(2) 0.0016(2)
N1A 0.038(7) 0.013(5) 0.036(6) -0.005(4) 0.014(5) 0.000(4)
C2A 0.018(8) 0.039(7) 0.026(6) 0.004(5) -0.016(6) 0.010(5)
C3A 0.024(10) 0.054(8) 0.040(7) 0.019(7) 0.009(7) -0.005(6)
C4A 0.027(9) 0.050(8) 0.051(9) 0.021(7) 0.010(7) -0.001(6)
C5A 0.042(10) 0.020(6) 0.058(9) 0.006(6) -0.007(8) -0.009(6)
C6A 0.026(8) 0.030(6) 0.017(6) -0.003(5) -0.004(6) 0.003(5)
C7A 0.054(11) 0.013(6) 0.033(7) 0.001(5) -0.006(7) -0.013(6)
O8A 0.056(7) 0.037(5) 0.052(6) -0.014(4) 0.004(5) -0.018(5)
C9A 0.055(10) 0.022(7) 0.033(7) 0.005(5) 0.014(7) 0.005(6)
C10A 0.070(12) 0.020(6) 0.033(7) -0.001(5) 0.015(8) -0.006(7)
C11A 0.094(14) 0.009(6) 0.049(8) 0.001(5) 0.036(9) 0.007(7)
C12A 0.047(10) 0.040(8) 0.043(8) 0.020(6) 0.030(7) 0.018(7)
C13A 0.052(10) 0.023(6) 0.046(8) 0.007(5) 0.025(7) 0.015(6)
N14A 0.025(7) 0.021(5) 0.025(5) -0.002(4) 0.016(5) 0.001(4)
C21A 0.030(8) 0.019(6) 0.033(7) -0.001(5) -0.009(6) 0.019(5)
C22A 0.018(9) 0.033(7) 0.033(7) 0.006(5) 0.001(6) 0.004(6)
C23A 0.033(9) 0.032(7) 0.074(10) 0.000(6) 0.023(8) -0.002(6)
C24A 0.043(9) 0.033(7) 0.052(8) 0.014(6) 0.035(8) -0.001(6)
C25A 0.051(10) 0.032(7) 0.035(7) 0.001(5) 0.030(7) -0.005(6)
C26A 0.012(7) 0.027(6) 0.041(7) -0.006(5) 0.001(6) 0.006(5)
O30A 0.032(5) 0.030(4) 0.015(4) -0.005(3) 0.005(4) 0.000(3)
B30A 0.014(8) 0.024(6) 0.011(6) 0.005(5) -0.002(6) 0.007(5)
C31A 0.015(8) 0.026(6) 0.022(6) 0.003(4) 0.005(5) 0.006(5)
C32A 0.032(8) 0.023(6) 0.031(7) 0.006(5) 0.007(6) 0.005(6)
C33A 0.028(8) 0.029(7) 0.038(7) -0.008(5) -0.012(6) -0.005(6)
C34A 0.014(7) 0.033(7) 0.056(8) 0.011(6) -0.019(7) -0.016(6)
F32A 0.036(5) 0.038(4) 0.025(3) -0.006(3) 0.015(3) -0.007(3)
F33A 0.063(6) 0.050(4) 0.025(4) -0.013(3) -0.005(4) -0.019(4)
F34A 0.040(5) 0.063(5) 0.050(4) -0.002(4) -0.012(4) -0.023(4)
F35A 0.013(4) 0.050(4) 0.055(4) 0.003(3) 0.018(3) -0.015(3)
F36A 0.040(5) 0.038(4) 0.021(3) -0.004(3) 0.010(3) 0.000(3)
C41A 0.018(7) 0.019(5) 0.023(6) 0.006(4) 0.007(5) 0.000(5)
C42A 0.025(10) 0.032(6) 0.029(7) -0.006(5) 0.015(7) -0.003(5)
C43A 0.041(9) 0.026(6) 0.018(6) -0.003(5) 0.009(6) -0.002(6)
C44A 0.035(9) 0.017(6) 0.019(6) -0.002(4) 0.012(6) 0.007(5)
C45A 0.027(9) 0.022(6) 0.039(7) 0.010(5) 0.005(6) 0.000(5)
C46A 0.019(7) 0.021(5) 0.029(6) -0.001(5) 0.001(6) 0.001(5)
F42A 0.034(5) 0.042(4) 0.032(4) -0.008(3) -0.013(3) 0.019(3)
F43A 0.052(6) 0.049(4) 0.033(4) -0.015(3) -0.006(4) 0.005(3)
F44A 0.056(5) 0.031(4) 0.039(4) -0.015(3) 0.016(4) 0.007(3)
F45A 0.043(5) 0.029(4) 0.045(4) -0.006(3) 0.010(4) 0.018(3)
F46A 0.027(4) 0.043(4) 0.027(3) -0.006(3) -0.005(3) 0.018(3)
C51A 0.011(7) 0.029(6) 0.015(5) -0.006(4) -0.006(5) 0.004(5)
C52A 0.043(9) 0.023(7) 0.028(7) 0.004(5) 0.023(7) 0.003(5)
C53A 0.020(8) 0.033(6) 0.038(7) -0.009(5) 0.001(6) 0.000(5)
C54A 0.072(12) 0.021(6) 0.035(7) 0.014(5) 0.007(8) 0.000(6)
C55A 0.042(10) 0.031(6) 0.025(7) -0.002(5) -0.001(7) 0.019(6)
C56A 0.029(8) 0.016(6) 0.020(6) -0.002(4) -0.002(6) 0.000(5)
F52A 0.039(5) 0.025(3) 0.029(3) 0.003(3) -0.005(3) -0.008(3)
F53A 0.057(6) 0.042(4) 0.054(5) 0.013(3) -0.003(4) -0.021(4)
F54A 0.060(6) 0.059(5) 0.049(4) 0.024(4) 0.005(4) -0.017(4)
F55A 0.055(6) 0.041(4) 0.031(4) 0.013(3) -0.005(4) 0.004(3)
F56A 0.037(5) 0.034(3) 0.029(4) -0.002(3) -0.007(3) 0.000(3)
PtB 0.0226(3) 0.0175(2) 0.0225(2) -0.00012(18) 0.0027(2) -0.0012(2)
N1B 0.053(8) 0.020(5) 0.027(5) 0.006(4) 0.007(6) -0.001(5)
C2B 0.040(9) 0.026(6) 0.029(7) 0.006(5) 0.000(7) -0.009(6)
C3B 0.025(9) 0.028(6) 0.039(7) -0.007(5) 0.004(6) -0.008(6)
C4B 0.061(11) 0.020(6) 0.034(7) 0.003(5) -0.006(8) -0.012(6)
C5B 0.042(10) 0.023(6) 0.032(7) -0.007(5) -0.010(7) 0.003(6)
C6B 0.042(9) 0.029(6) 0.015(6) 0.005(5) 0.012(6) 0.014(6)
C8B 0.045(10) 0.012(6) 0.041(8) 0.006(5) 0.004(7) 0.011(6)
O8B 0.056(7) 0.034(5) 0.045(5) -0.008(4) 0.012(5) 0.017(4)
C10B 0.027(9) 0.033(7) 0.070(10) 0.022(6) 0.008(8) 0.013(6)
C11B 0.030(9) 0.040(7) 0.046(8) 0.027(6) -0.016(7) 0.006(6)
C12B 0.027(9) 0.040(7) 0.030(7) 0.008(6) -0.005(7) -0.005(6)
C13B 0.017(8) 0.040(7) 0.031(7) 0.017(5) -0.003(6) -0.010(5)
N14B 0.032(7) 0.025(5) 0.019(5) 0.003(4) 0.008(5) -0.007(4)
C21B 0.021(7) 0.016(5) 0.022(6) 0.010(4) -0.006(5) -0.016(5)
C22B 0.040(9) 0.019(6) 0.041(7) 0.002(5) -0.003(7) 0.005(5)
C23B 0.053(10) 0.047(8) 0.026(7) 0.006(5) -0.003(7) 0.013(7)
C24B 0.032(9) 0.041(7) 0.051(8) 0.003(6) 0.010(7) 0.007(6)
C25B 0.029(9) 0.045(7) 0.048(8) -0.008(6) 0.030(7) -0.006(6)
C26B 0.033(10) 0.037(7) 0.015(6) -0.001(5) -0.010(6) 0.004(6)
O30B 0.018(5) 0.019(4) 0.039(4) 0.001(3) 0.009(4) 0.007(3)
B30B 0.028(9) 0.018(6) 0.019(6) 0.000(5) 0.006(6) -0.009(6)
C31B 0.034(9) 0.022(6) 0.030(7) -0.003(5) 0.006(6) -0.007(5)
C32B 0.006(7) 0.034(6) 0.029(6) 0.000(5) 0.004(6) -0.013(5)
C34B 0.044(10) 0.028(7) 0.066(9) -0.011(6) 0.039(8) 0.000(6)
C35B 0.041(9) 0.028(7) 0.040(7) 0.012(6) 0.005(7) 0.004(6)
C36B 0.027(8) 0.025(6) 0.027(6) 0.007(5) 0.003(6) -0.005(6)
F32B 0.037(5) 0.033(4) 0.039(4) 0.000(3) -0.007(3) 0.002(3)
F33B 0.035(5) 0.053(4) 0.063(5) 0.009(4) -0.006(4) 0.005(4)
F34B 0.044(5) 0.057(5) 0.075(5) 0.007(4) 0.028(4) 0.025(4)
F35B 0.074(6) 0.045(4) 0.025(4) -0.011(3) 0.007(4) 0.017(4)
F36B 0.027(4) 0.028(3) 0.026(3) -0.004(3) -0.006(3) 0.002(3)
C41B 0.024(8) 0.026(6) 0.033(7) -0.003(5) -0.009(6) 0.011(5)
C42B 0.027(10) 0.024(5) 0.031(6) -0.012(5) -0.011(7) 0.012(5)
C43B 0.040(9) 0.038(7) 0.012(6) -0.003(5) -0.004(6) 0.009(6)
C44B 0.025(9) 0.030(6) 0.029(7) 0.000(5) -0.009(6) -0.002(6)
C45B 0.017(8) 0.021(6) 0.046(8) 0.005(5) -0.005(6) -0.004(5)
C46B 0.035(8) 0.035(7) 0.023(6) -0.005(5) 0.005(6) -0.012(6)
F42B 0.050(5) 0.047(4) 0.038(4) -0.004(3) 0.017(4) -0.025(3)
F43B 0.057(6) 0.046(4) 0.034(4) -0.015(3) 0.013(4) -0.007(3)
F44B 0.057(5) 0.025(3) 0.047(4) -0.015(3) -0.003(4) -0.010(3)
F45B 0.050(5) 0.031(4) 0.043(4) -0.002(3) -0.007(4) -0.026(3)
F46B 0.044(5) 0.052(4) 0.027(3) -0.006(3) 0.019(3) -0.025(4)
C51B 0.017(7) 0.019(5) 0.024(6) -0.005(4) 0.007(5) -0.002(5)
C52B 0.049(10) 0.019(6) 0.026(6) -0.001(4) -0.011(7) -0.001(5)
C53B 0.065(11) 0.022(6) 0.027(7) -0.007(5) 0.007(7) -0.001(6)
C54B 0.059(11) 0.022(6) 0.039(8) 0.007(5) -0.026(7) 0.004(6)
C55B 0.031(9) 0.022(6) 0.044(8) -0.003(5) -0.005(7) 0.001(6)
C56B 0.034(8) 0.021(6) 0.026(6) -0.004(5) -0.002(6) -0.007(5)
F52B 0.032(5) 0.038(4) 0.029(4) 0.003(3) 0.008(3) 0.000(3)
F53B 0.088(7) 0.040(4) 0.023(4) 0.007(3) 0.005(4) -0.004(4)
F54B 0.081(7) 0.045(4) 0.056(5) 0.016(3) -0.021(4) 0.012(4)
F55B 0.046(6) 0.049(4) 0.066(5) 0.010(4) -0.008(4) 0.018(4)
F56B 0.039(5) 0.031(3) 0.033(4) 0.002(3) 0.009(3) 0.002(3)

loop_
_atom_type_symbol
_atom_type_description
_atom_type_scat_dispersion_real
_atom_type_scat_dispersion_imag
_atom_type_scat_source
C C 0.0033 0.0016 'International Tables Vol C Tables 4.2.6.8 and 6.1.1.4'
H H 0.0000 0.0000 'International Tables Vol C Tables 4.2.6.8 and 6.1.1.4'
B B 0.0013 0.0007 'International Tables Vol C Tables 4.2.6.8 and 6.1.1.4'
N N 0.0061 0.0033 'International Tables Vol C Tables 4.2.6.8 and 6.1.1.4'
O O 0.0106 0.0060 'International Tables Vol C Tables 4.2.6.8 and 6.1.1.4'
F F 0.0171 0.0103 'International Tables Vol C Tables 4.2.6.8 and 6.1.1.4'
Pt Pt -1.7033 8.3905 'International Tables Vol C Tables 4.2.6.8 and 6.1.1.4'

loop_
_geom_angle_atom_site_label_1
_geom_angle_atom_site_label_2
_geom_angle_atom_site_label_3
_geom_angle
N14A PtA C21A 89.7(3)
N14A PtA O30A 178.2(3)
C21A PtA O30A 91.5(3)
N14A PtA N1A 90.4(3)
C21A PtA N1A 179.6(3)
O30A PtA N1A 88.4(3)
C6A N1A C2A 119.7(10)
C6A N1A PtA 119.0(7)
C2A N1A PtA 120.7(7)
N1A C2A C3A 121.7(11)
C4A C3A C2A 119.5(12)
C3A C4A C5A 119.8(12)
C4A C5A C6A 119.3(11)
N1A C6A C5A 119.9(10)
N1A C6A C7A 119.5(10)
C5A C6A C7A 120.5(10)
O8A C7A C9A 120.3(11)
O8A C7A C6A 117.9(12)
C9A C7A C6A 121.4(11)
N14A C9A C10A 120.6(13)
N14A C9A C7A 121.9(10)
C10A C9A C7A 117.6(12)
C11A C10A C9A 120.8(12)
C12A C11A C10A 117.4(11)
C11A C12A C13A 121.3(13)
N14A C13A C12A 120.2(12)
C13A N14A C9A 119.7(10)
C13A N14A PtA 120.7(7)
C9A N14A PtA 119.3(8)
C22A C21A C26A 120.0
C22A C21A PtA 120.5(4)
C26A C21A PtA 119.5(4)
C21A C22A C23A 120.0
C24A C23A C22A 120.0
C25A C24A C23A 120.0
C26A C25A C24A 120.0
C25A C26A C21A 120.0
B30A O30A PtA 124.6(5)
O30A B30A C31A 103.8(7)
O30A B30A C51A 108.7(8)
C31A B30A C51A 120.3(7)
O30A B30A C41A 105.7(7)
C31A B30A C41A 115.9(8)
C51A B30A C41A 101.6(6)
C32A C31A C36A 120.0
C32A C31A B30A 119.8(6)
C36A C31A B30A 120.2(6)
F32A C32A C33A 116.1(5)
F32A C32A C31A 123.7(5)
C33A C32A C31A 120.0
F33A C33A C32A 120.2(6)
F33A C33A C34A 119.8(6)
C32A C33A C34A 120.0
F34A C34A C33A 120.3(6)
F34A C34A C35A 119.6(6)
C33A C34A C35A 120.0
F35A C35A C36A 120.3(6)
F35A C35A C34A 119.6(6)
C36A C35A C34A 120.0
F36A C36A C35A 116.7(6)
F36A C36A C31A 123.3(6)
C35A C36A C31A 120.0
C42A C41A C46A 120.0
C42A C41A B30A 126.2(6)
C46A C41A B30A 113.5(5)
F42A C42A C41A 122.7(5)
F42A C42A C43A 117.3(5)
C41A C42A C43A 120.0
F43A C43A C44A 119.9(5)
F43A C43A C42A 120.1(5)
C44A C43A C42A 120.0
F44A C44A C43A 119.6(5)
F44A C44A C45A 120.4(5)
C43A C44A C45A 120.0
F45A C45A C46A 120.8(5)
F45A C45A C44A 119.1(5)
C46A C45A C44A 120.0
F46A C46A C45A 116.7(5)
F46A C46A C41A 123.3(5)
C45A C46A C41A 120.0
C52A C51A C56A 120.0
C52A C51A B30A 118.3(6)
C56A C51A B30A 121.7(6)
F52A C52A C51A 121.8(6)
F52A C52A C53A 117.7(5)
C51A C52A C53A 120.0
F53A C53A C54A 121.1(6)
F53A C53A C52A 118.9(6)
C54A C53A C52A 120.0
F54A C54A C53A 118.1(6)
F54A C54A C55A 121.9(6)
C53A C54A C55A 120.0
F55A C55A C54A 118.1(6)
F55A C55A C56A 121.9(6)
C54A C55A C56A 120.0
F56A C56A C55A 114.9(5)
F56A C56A C51A 125.1(5)
C55A C56A C51A 120.0
N1B PtB C21B 90.2(3)
N1B PtB O30B 179.0(3)
C21B PtB O30B 90.1(3)
N1B PtB N14B 91.5(4)
C21B PtB N14B 177.6(3)
O30B PtB N14B 88.3(3)
C2B N1B C6B 119.8(10)
C2B N1B PtB 122.3(8)
C6B N1B PtB 117.4(9)
N1B C2B C3B 122.7(11)
C4B C3B C2B 116.9(11)
C3B C4B C5B 122.2(10)
C4B C5B C6B 117.5(11)
N1B C6B C5B 120.8(12)
N1B C6B C8B 123.8(10)
C5B C6B C8B 115.3(10)
O8B C8B C6B 120.9(10)
O8B C8B C9B 115.9(11)
C6B C8B C9B 122.6(10)
C10B C9B N14B 120.7(10)
C10B C9B C8B 120.6(10)
N14B C9B C8B 118.6(9)
C9B C10B C11B 119.0(11)
C12B C11B C10B 119.4(11)
C13B C12B C11B 118.5(11)
N14B C13B C12B 124.4(12)
C13B N14B C9B 117.9(9)
C13B N14B PtB 122.1(7)
C9B N14B PtB 119.2(6)
C22B C21B C26B 120.0
C22B C21B PtB 120.3(4)
C26B C21B PtB 119.6(4)
C23B C22B C21B 120.0
C22B C23B C24B 120.0
C25B C24B C23B 120.0
C24B C25B C26B 120.0
C25B C26B C21B 120.0
B30B O30B PtB 125.1(6)
O30B B30B C31B 103.5(7)
O30B B30B C51B 110.6(8)
C31B B30B C51B 117.6(7)
O30B B30B C41B 108.1(7)
C31B B30B C41B 114.6(8)
C51B B30B C41B 102.3(6)
C32B C31B C36B 120.0
C32B C31B B30B 121.3(6)
C36B C31B B30B 118.7(6)
F32B C32B C33B 118.9(6)
F32B C32B C31B 121.0(6)
C33B C32B C31B 120.0
F33B C33B C34B 121.5(6)
F33B C33B C32B 118.4(6)
C34B C33B C32B 120.0
F34B C34B C33B 117.4(6)
F34B C34B C35B 122.6(6)
C33B C34B C35B 120.0
F35B C35B C36B 122.5(6)
F35B C35B C34B 117.5(6)
C36B C35B C34B 120.0
F36B C36B C35B 115.2(6)
F36B C36B C31B 124.6(6)
C35B C36B C31B 120.0
C42B C41B C46B 120.0
C42B C41B B30B 123.3(6)
C46B C41B B30B 116.0(6)
F42B C42B C41B 124.3(5)
F42B C42B C43B 115.7(5)
C41B C42B C43B 120.0
F43B C43B C44B 118.6(6)
F43B C43B C42B 121.4(6)
C44B C43B C42B 120.0
F44B C44B C43B 121.4(6)
F44B C44B C45B 118.5(6)
C43B C44B C45B 120.0
F45B C45B C46B 119.2(6)
F45B C45B C44B 120.7(6)
C46B C45B C44B 120.0
F46B C46B C45B 118.4(6)
F46B C46B C41B 121.6(6)
C45B C46B C41B 120.0
C52B C51B C56B 120.0
C52B C51B B30B 123.1(6)
C56B C51B B30B 116.9(6)
F52B C52B C53B 115.1(6)
F52B C52B C51B 124.9(6)
C53B C52B C51B 120.0
F53B C53B C52B 121.3(6)
F53B C53B C54B 118.7(7)
C52B C53B C54B 120.0
F54B C54B C55B 118.3(7)
F54B C54B C53B 121.7(7)
C55B C54B C53B 120.0
F55B C55B C56B 119.5(6)
F55B C55B C54B 120.5(6)
C56B C55B C54B 120.0
F56B C56B C55B 117.2(6)
F56B C56B C51B 122.4(6)
C55B C56B C51B 120.0

loop_
_geom_bond_atom_site_label_1
_geom_bond_atom_site_label_2
_geom_bond_distance
PtA N14A 2.002(8)
PtA C21A 2.029(5)
PtA O30A 2.048(6)
PtA N1A 2.114(9)
N1A C6A 1.329(12)
N1A C2A 1.348(12)
C2A C3A 1.394(14)
C3A C4A 1.331(15)
C4A C5A 1.384(15)
C5A C6A 1.417(15)
C6A C7A 1.494(15)
C7A O8A 1.215(12)
C7A C9A 1.485(16)
C9A N14A 1.346(14)
C9A C10A 1.385(14)
C10A C11A 1.378(16)
C11A C12A 1.360(17)
C12A C13A 1.390(14)
C13A N14A 1.343(13)
C21A C22A 1.3900
C21A C26A 1.3900
C22A C23A 1.3900
C23A C24A 1.3900
C24A C25A 1.3900
C25A C26A 1.3900
O30A B30A 1.594(12)
B30A C31A 1.635(12)
B30A C51A 1.688(12)
B30A C41A 1.719(11)
C31A C32A 1.3900
C31A C36A 1.3900
C32A F32A 1.318(7)
C32A C33A 1.3900
C33A F33A 1.327(7)
C33A C34A 1.3900
C34A F34A 1.349(7)
C34A C35A 1.3900
C35A F35A 1.325(7)
C35A C36A 1.3900
C36A F36A 1.318(7)
C41A C42A 1.3900
C41A C46A 1.3900
C42A F42A 1.309(7)
C42A C43A 1.3900
C43A F43A 1.312(7)
C43A C44A 1.3900
C44A F44A 1.346(6)
C44A C45A 1.3900
C45A F45A 1.354(7)
C45A C46A 1.3900
C46A F46A 1.315(7)
C51A C52A 1.3900
C51A C56A 1.3900
C52A F52A 1.333(7)
C52A C53A 1.3900
C53A F53A 1.345(8)
C53A C54A 1.3900
C54A F54A 1.361(7)
C54A C55A 1.3900
C55A F55A 1.324(7)
C55A C56A 1.3900
C56A F56A 1.319(8)
PtB N1B 2.013(9)
PtB C21B 2.016(5)
PtB O30B 2.056(6)
PtB N14B 2.103(9)
N1B C2B 1.313(13)
N1B C6B 1.373(13)
C2B C3B 1.399(13)
C3B C4B 1.371(15)
C4B C5B 1.377(15)
C5B C6B 1.391(14)
C6B C8B 1.492(15)
C8B O8B 1.227(13)
C8B C9B 1.496(14)
C9B C10B 1.375(14)
C9B N14B 1.385(12)
C10B C11B 1.395(15)
C11B C12B 1.376(14)
C12B C13B 1.351(14)
C13B N14B 1.325(12)
C21B C22B 1.3900
C21B C26B 1.3900
C22B C23B 1.3900
C23B C24B 1.3900
C24B C25B 1.3900
C25B C26B 1.3900
O30B B30B 1.550(13)
B30B C31B 1.680(13)
B30B C51B 1.685(12)
B30B C41B 1.712(12)
C31B C32B 1.3900
C31B C36B 1.3900
C32B F32B 1.313(7)
C32B C33B 1.3900
C33B F33B 1.314(8)
C33B C34B 1.3900
C34B F34B 1.358(8)
C34B C35B 1.3900
C35B F35B 1.334(7)
C35B C36B 1.3900
C36B F36B 1.287(7)
C41B C42B 1.3900
C41B C46B 1.3900
C42B F42B 1.328(7)
C42B C43B 1.3900
C43B F43B 1.332(7)
C43B C44B 1.3900
C44B F44B 1.350(7)
C44B C45B 1.3900
C45B F45B 1.333(7)
C45B C46B 1.3900
C46B F46B 1.310(7)
C51B C52B 1.3900
C51B C56B 1.3900
C52B F52B 1.311(8)
C52B C53B 1.3900
C53B F53B 1.326(7)
C53B C54B 1.3900
C54B F54B 1.357(7)
C54B C55B 1.3900
C55B F55B 1.343(8)
C55B C56B 1.3900
C56B F56B 1.320(7)

loop_
_geom_hbond_atom_site_label_D
_geom_hbond_atom_site_label_H
_geom_hbond_atom_site_label_A
_geom_hbond_distance_DH
_geom_hbond_distance_HA
_geom_hbond_distance_DA
_geom_hbond_angle_DHA
O30A H30A F42A 0.84 1.87 2.654(8) 153.9
O30B H30B F56B 0.84 2.05 2.707(8) 134.5
